data_7021634
loop_
_publ_author_name
'Tanaka, Shinji'
'Nagata, Naoto'
'Tagawa, Naoki'
'Hirata, Hirohito'
'Matsumoto, Shin-Ichi'
'Tsurugi, Hayato'
'Mashima, Kazushi'

_publ_section_title
;
 Tetraplatinum cluster complexes bearing hydrophilic anchors as precursors
 for \g-Al2O3-supported platinum nanoparticles.
;
_journal_issue 35
_journal_name_full 'Dalton transactions (Cambridge, England : 2003)'
_journal_page_first 12662
_journal_page_last 12666
_journal_paper_doi 10.1039/c3dt50670c
_journal_volume 42
_journal_year 2013
_chemical_formula_moiety 'C43 H49.50 O22.75 Pt4'
_chemical_formula_sum 'C43 H49.5 O22.75 Pt4'
_chemical_formula_weight 1710.71
_space_group_IT_number 9
_symmetry_cell_setting monoclinic
_symmetry_Int_Tables_number 9
_symmetry_space_group_name_Hall 'C -2yc'
_symmetry_space_group_name_H-M 'C 1 c 1'
_atom_sites_solution_hydrogens geom
_atom_sites_solution_primary direct
_atom_sites_solution_secondary difmap
_cell_angle_alpha 90.0000
_cell_angle_beta 128.220(2)
_cell_angle_gamma 90.0000
_cell_formula_units_Z 4
_cell_length_a 30.106(3)
_cell_length_b 9.3586(8)
_cell_length_c 23.564(2)
_cell_measurement_reflns_used 28614
_cell_measurement_temperature 113
_cell_measurement_theta_max 27.39
_cell_measurement_theta_min 3.02
_cell_volume 5216.0(8)
_computing_cell_refinement 'RAPID AUTO'
_computing_data_collection 'RAPID AUTO (Rigaku, ????)'
_computing_data_reduction 'RAPID AUTO'
_computing_molecular_graphics 'CrystalStructure 4.0'
_computing_publication_material 'CrystalStructure 4.0 (Rigaku, 2010)'
_computing_structure_refinement 'SHELXL97 (Sheldrick, 2008)'
_computing_structure_solution 'SIR92 (Altomare, et al., 1994)'
_diffrn_ambient_temperature 113
_diffrn_detector_area_resol_mean 10.000
_diffrn_measured_fraction_theta_full 0.997
_diffrn_measured_fraction_theta_max 0.997
_diffrn_measurement_device_type 'Rigaku R-AXIS RAPID'
_diffrn_measurement_method \w
_diffrn_radiation_type 'Mo K\a'
_diffrn_radiation_wavelength 0.71075
_diffrn_reflns_av_R_equivalents 0.0686
_diffrn_reflns_limit_h_max 38
_diffrn_reflns_limit_h_min -38
_diffrn_reflns_limit_k_max 12
_diffrn_reflns_limit_k_min -12
_diffrn_reflns_limit_l_max 30
_diffrn_reflns_limit_l_min -30
_diffrn_reflns_number 39354
_diffrn_reflns_theta_full 27.39
_diffrn_reflns_theta_max 27.39
_diffrn_standards_number 0
_exptl_absorpt_coefficient_mu 10.729
_exptl_absorpt_correction_T_max 0.585
_exptl_absorpt_correction_T_min 0.267
_exptl_absorpt_correction_type multi-scan
_exptl_absorpt_process_details 'ABSCOR (Rigaku, 1995)'
_exptl_crystal_colour red
_exptl_crystal_density_diffrn 2.178
_exptl_crystal_density_method 'not measured'
_exptl_crystal_description block
_exptl_crystal_F_000 3206.00
_exptl_crystal_size_max 0.280
_exptl_crystal_size_mid 0.210
_exptl_crystal_size_min 0.050
_refine_diff_density_max 1.770
_refine_diff_density_min -1.740
_refine_ls_abs_structure_details 'Flack, H. D. (1983), Acta Cryst. A39, 876-881. 4965 Friedel Pairs'
_refine_ls_abs_structure_Flack 0.319(13)
_refine_ls_extinction_method none
_refine_ls_goodness_of_fit_ref 1.155
_refine_ls_hydrogen_treatment constr
_refine_ls_number_parameters 615
_refine_ls_number_reflns 10880
_refine_ls_number_restraints 74
_refine_ls_R_factor_gt 0.0390
_refine_ls_shift/su_max 0.004
_refine_ls_structure_factor_coef Fsqd
_refine_ls_weighting_details 'w = 1/[\s^2^(Fo^2^)+(0.0266P)^2^+56.8678P] where P=(Fo^2^+2Fc^2^)/3'
_refine_ls_weighting_scheme calc
_refine_ls_wR_factor_ref 0.1041
_reflns_number_gt 9108
_reflns_number_total 10880
_reflns_threshold_expression F^2^>2.0\s(F^2^)
_cod_data_source_file c3dt50670c.txt
_cod_data_source_block synd47-2-tgw-Pt4OH4
_cod_original_formula_sum 'C43 H49.50 O22.75 Pt4'
_cod_database_code 7021634

loop_
_symmetry_equiv_pos_site_id
_symmetry_equiv_pos_as_xyz
1 +X,+Y,+Z
2 +X,-Y,1/2+Z
3 1/2+X,1/2+Y,+Z
4 1/2+X,1/2-Y,1/2+Z

loop_
_atom_site_label
_atom_site_type_symbol
_atom_site_fract_x
_atom_site_fract_y
_atom_site_fract_z
_atom_site_U_iso_or_equiv
_atom_site_adp_type
_atom_site_occupancy
_atom_site_symmetry_multiplicity
_atom_site_calc_flag
_atom_site_refinement_flags
Pt1 Pt 0.297570(18) 0.35249(6) -0.08083(2) 0.01799(15) Uani 1.0 4 d .
Pt2 Pt 0.324760(17) 0.18115(6) 0.01701(2) 0.01930(16) Uani 1.0 4 d .
Pt3 Pt 0.224698(17) 0.18541(5) -0.02866(2) 0.01837(15) Uani 1.0 4 d .
Pt4 Pt 0.196081(17) 0.34126(6) -0.13200(2) 0.01838(16) Uani 1.0 4 d .
O1 O 0.1770(5) 0.4726(11) -0.2204(6) 0.029(3) Uani 1.0 4 d .
O2 O 0.2689(5) 0.4778(10) -0.1746(6) 0.027(3) Uani 1.0 4 d .
O3 O 0.3847(6) 0.3796(13) -0.0277(7) 0.044(3) Uani 1.0 4 d .
O4 O 0.4109(6) 0.2102(14) 0.0549(8) 0.052(4) Uani 1.0 4 d .
O5 O 0.3393(4) 0.0234(10) 0.0946(5) 0.023(2) Uani 1.0 4 d .
O6 O 0.2507(4) 0.0408(10) 0.0587(6) 0.026(3) Uani 1.0 4 d .
O7 O 0.1403(5) 0.2041(11) -0.0659(7) 0.032(3) Uani 1.0 4 d .
O8 O 0.1105(5) 0.3321(9) -0.1666(6) 0.021(3) Uani 1.0 4 d .
O9 O 0.1619(4) 0.9158(9) -0.4321(5) 0.030(2) Uani 1.0 4 d .
O10 O 0.6456(5) 0.3157(15) 0.1245(8) 0.079(5) Uani 1.0 4 d .
O11 O 0.3593(4) -0.3866(10) 0.3228(5) 0.031(2) Uani 1.0 4 d .
O12 O -0.1167(5) 0.2267(12) -0.2048(7) 0.052(3) Uani 1.0 4 d .
O13 O 0.2960(5) 0.1846(11) -0.1346(6) 0.034(3) Uani 1.0 4 d .
O14 O 0.3131(5) 0.0278(10) -0.0504(6) 0.036(3) Uani 1.0 4 d .
O15 O 0.3398(6) 0.3282(11) 0.0885(6) 0.035(3) Uani 1.0 4 d .
O16 O 0.2490(5) 0.3450(10) 0.0420(6) 0.032(3) Uani 1.0 4 d .
O17 O 0.1958(4) 0.0201(10) -0.0972(6) 0.034(3) Uani 1.0 4 d .
O18 O 0.1772(5) 0.1581(10) -0.1881(6) 0.031(3) Uani 1.0 4 d .
O19 O 0.2088(4) 0.5278(10) -0.0821(6) 0.029(3) Uani 1.0 4 d .
O20 O 0.3015(4) 0.5305(9) -0.0298(5) 0.028(2) Uani 1.0 4 d .
O21 O 0.3892(5) 0.3440(11) 0.4122(7) 0.048(3) Uani 1.0 4 d .
O22 O 0.4471(9) 0.117(3) 0.5064(15) 0.142(8) Uani 1.0 4 d .
O23 O 0.1303(8) 0.237(2) 0.4866(11) 0.071(5) Uiso 0.7500 4 d .
C1 C 0.2168(5) 0.5141(12) -0.2208(7) 0.017(3) Uani 1.0 4 d .
C2 C 0.2019(6) 0.6158(12) -0.2789(7) 0.019(3) Uani 1.0 4 d .
C3 C 0.1475(6) 0.6642(15) -0.3290(8) 0.027(4) Uani 1.0 4 d .
C4 C 0.1350(6) 0.7635(16) -0.3786(8) 0.036(4) Uani 1.0 4 d .
C5 C 0.1760(6) 0.8172(15) -0.3822(8) 0.026(3) Uani 1.0 4 d .
C6 C 0.2324(5) 0.7698(13) -0.3315(7) 0.024(3) Uani 1.0 4 d .
C7 C 0.2448(7) 0.6688(13) -0.2806(9) 0.022(3) Uani 1.0 4 d .
C8 C 0.4213(6) 0.2982(14) 0.0240(8) 0.029(3) Uani 1.0 4 d .
C9 C 0.4803(6) 0.3091(14) 0.0512(7) 0.026(3) Uani 1.0 4 d .
C10 C 0.4915(8) 0.3691(16) 0.0078(9) 0.035(4) Uani 1.0 4 d .
C11 C 0.5479(7) 0.3738(18) 0.0313(9) 0.042(4) Uani 1.0 4 d .
C12 C 0.5902(6) 0.3185(16) 0.0979(9) 0.038(4) Uani 1.0 4 d .
C13 C 0.5795(6) 0.2587(17) 0.1417(9) 0.044(4) Uani 1.0 4 d .
C14 C 0.5248(6) 0.2539(18) 0.1187(8) 0.040(4) Uani 1.0 4 d .
C15 C 0.3012(6) -0.0076(11) 0.1005(7) 0.018(3) Uani 1.0 4 d .
C16 C 0.3170(5) -0.1053(12) 0.1601(7) 0.018(3) Uani 1.0 4 d .
C17 C 0.2762(7) -0.1520(13) 0.1658(9) 0.021(3) Uani 1.0 4 d .
C18 C 0.2889(6) -0.2451(14) 0.2198(7) 0.027(3) Uani 1.0 4 d .
C19 C 0.3450(7) -0.2911(14) 0.2702(8) 0.026(3) Uani 1.0 4 d .
C20 C 0.3851(6) -0.2401(14) 0.2663(7) 0.030(3) Uani 1.0 4 d .
C21 C 0.3725(7) -0.1485(14) 0.2117(9) 0.028(4) Uani 1.0 4 d .
C22 C 0.1019(6) 0.2638(14) -0.1247(8) 0.028(3) Uani 1.0 4 d .
C23 C 0.0437(5) 0.2581(14) -0.1474(7) 0.027(3) Uani 1.0 4 d .
C24 C 0.0356(8) 0.1928(16) -0.1008(10) 0.039(4) Uani 1.0 4 d .
C25 C -0.0159(7) 0.1805(15) -0.1170(9) 0.039(4) Uani 1.0 4 d .
C26 C -0.0640(6) 0.2354(16) -0.1855(9) 0.037(4) Uani 1.0 4 d .
C27 C -0.0575(6) 0.2965(17) -0.2332(9) 0.044(4) Uani 1.0 4 d .
C28 C -0.0030(7) 0.3062(16) -0.2145(9) 0.037(4) Uani 1.0 4 d .
C29 C 0.3043(6) 0.0586(14) -0.1091(8) 0.030(3) Uani 1.0 4 d .
C30 C 0.2990(8) -0.0580(18) -0.1549(10) 0.061(5) Uani 1.0 4 d .
C31 C 0.3018(7) 0.3770(13) 0.0887(7) 0.031(4) Uani 1.0 4 d .
C32 C 0.3179(8) 0.4817(17) 0.1454(9) 0.053(5) Uani 1.0 4 d .
C33 C 0.1769(6) 0.0408(16) -0.1629(9) 0.039(4) Uani 1.0 4 d .
C34 C 0.1524(8) -0.0823(17) -0.2138(10) 0.065(6) Uani 1.0 4 d .
C35 C 0.2577(6) 0.5852(14) -0.0435(7) 0.028(3) Uani 1.0 4 d .
C36 C 0.2644(7) 0.7282(14) -0.0092(9) 0.045(4) Uani 1.0 4 d .
C37 C 0.4871(9) 0.057(3) 0.4978(13) 0.081(7) Uani 1.0 4 d .
C38 C 0.4552(16) -0.015(3) 0.424(2) 0.180(16) Uani 1.0 4 d .
C39 C 0.4714(11) 0.181(4) 0.5734(14) 0.126(13) Uani 1.0 4 d .
C40 C 0.4436(19) 0.245(5) 0.599(3) 0.19(3) Uani 0.7500 4 d .
C41 C 0.1099(15) 0.170(4) 0.4256(19) 0.090(10) Uiso 0.7500 4 d .
C42 C 0.055(2) 0.191(5) 0.358(3) 0.162(19) Uiso 0.7500 4 d .
C43 C 0.1158(19) 0.372(4) 0.462(3) 0.127(14) Uiso 0.7500 4 d .
C44 C 0.1329(14) 0.465(4) 0.5167(18) 0.142(12) Uiso 1.0 4 d .
H3 H 0.1182 0.6271 -0.3288 0.0319 Uiso 1.0 4 calc R
H4 H 0.0972 0.7972 -0.4116 0.0429 Uiso 1.0 4 calc R
H6 H 0.2614 0.8067 -0.3323 0.0291 Uiso 1.0 4 calc R
H7 H 0.2825 0.6351 -0.2467 0.0262 Uiso 1.0 4 calc R
H9 H 0.1906 0.9383 -0.4283 0.0355 Uiso 1.0 4 calc R
H10 H 0.4615 0.4074 -0.0379 0.0419 Uiso 1.0 4 calc R
H10A H 0.6485 0.3541 0.0947 0.0950 Uiso 1.0 4 calc R
H11 H 0.5560 0.4143 0.0016 0.0499 Uiso 1.0 4 calc R
H11A H 0.3303 -0.4086 0.3186 0.0372 Uiso 1.0 4 calc R
H12 H -0.1150 0.1888 -0.1712 0.0624 Uiso 1.0 4 calc R
H13 H 0.6096 0.2209 0.1876 0.0534 Uiso 1.0 4 calc R
H14 H 0.5173 0.2128 0.1489 0.0477 Uiso 1.0 4 calc R
H17 H 0.2385 -0.1193 0.1316 0.0257 Uiso 1.0 4 calc R
H18 H 0.2603 -0.2768 0.2227 0.0328 Uiso 1.0 4 calc R
H20 H 0.4233 -0.2680 0.3021 0.0363 Uiso 1.0 4 calc R
H21 H 0.4014 -0.1158 0.2099 0.0336 Uiso 1.0 4 calc R
H24 H 0.0676 0.1557 -0.0561 0.0472 Uiso 1.0 4 calc R
H25 H -0.0201 0.1371 -0.0842 0.0466 Uiso 1.0 4 calc R
H27 H -0.0894 0.3320 -0.2784 0.0529 Uiso 1.0 4 calc R
H28 H 0.0016 0.3454 -0.2477 0.0439 Uiso 1.0 4 calc R
H30A H 0.2673 -0.1199 -0.1693 0.0737 Uiso 1.0 4 calc R
H30B H 0.3340 -0.1139 -0.1279 0.0737 Uiso 1.0 4 calc R
H30C H 0.2921 -0.0176 -0.1981 0.0737 Uiso 1.0 4 calc R
H32A H 0.3357 0.5648 0.1415 0.0637 Uiso 1.0 4 calc R
H32B H 0.3446 0.4375 0.1931 0.0637 Uiso 1.0 4 calc R
H32C H 0.2841 0.5123 0.1394 0.0637 Uiso 1.0 4 calc R
H34A H 0.1736 -0.0974 -0.2322 0.0776 Uiso 1.0 4 calc R
H34B H 0.1127 -0.0621 -0.2542 0.0776 Uiso 1.0 4 calc R
H34C H 0.1546 -0.1684 -0.1885 0.0776 Uiso 1.0 4 calc R
H36A H 0.2789 0.7983 -0.0250 0.0545 Uiso 1.0 4 calc R
H36B H 0.2911 0.7190 0.0435 0.0545 Uiso 1.0 4 calc R
H36C H 0.2277 0.7602 -0.0238 0.0545 Uiso 1.0 4 calc R
H37A H 0.5115 -0.0144 0.5364 0.0977 Uiso 1.0 4 calc R
H37B H 0.5117 0.1332 0.5019 0.0977 Uiso 1.0 4 calc R
H38A H 0.4303 0.0551 0.3864 0.2162 Uiso 1.0 4 calc R
H38B H 0.4326 -0.0939 0.4215 0.2162 Uiso 1.0 4 calc R
H38C H 0.4823 -0.0517 0.4178 0.2162 Uiso 1.0 4 calc R
H39A H 0.4965 0.2565 0.5780 0.1509 Uiso 1.0 4 calc R
H39B H 0.4967 0.1075 0.6097 0.1509 Uiso 1.0 4 calc R
H40A H 0.4203 0.1731 0.5999 0.2227 Uiso 1.0 4 calc R
H40B H 0.4195 0.3236 0.5671 0.2227 Uiso 1.0 4 calc R
H40C H 0.4720 0.2819 0.6481 0.2227 Uiso 1.0 4 calc R
H41A H 0.1125 0.0670 0.4364 0.1512 Uani 0.7500 4 calc R
H41B H 0.1373 0.1880 0.4162 0.1079 Uiso 0.7500 4 calc R
H42A H 0.0507 0.2914 0.3429 0.1941 Uiso 0.7500 4 calc R
H42B H 0.0259 0.1663 0.3624 0.1941 Uiso 0.7500 4 calc R
H42C H 0.0510 0.1299 0.3209 0.2702 Uani 0.7500 4 calc R
H43A H 0.0743 0.3784 0.4249 0.1522 Uiso 0.7500 4 calc R
H43B H 0.1333 0.3994 0.4394 0.1522 Uiso 0.7500 4 calc R
H44A H 0.1740 0.4588 0.5537 0.1702 Uiso 1.0 4 calc R
H44B H 0.1145 0.4405 0.5381 0.1702 Uiso 1.0 4 calc R
H44C H 0.1225 0.5626 0.4975 0.2385 Uani 1.0 4 calc R

loop_
_atom_site_aniso_label
_atom_site_aniso_U_11
_atom_site_aniso_U_22
_atom_site_aniso_U_33
_atom_site_aniso_U_12
_atom_site_aniso_U_13
_atom_site_aniso_U_23
Pt1 0.0165(4) 0.0214(3) 0.0168(3) -0.0005(2) 0.0106(3) 0.0005(2)
Pt2 0.0153(4) 0.0253(3) 0.0177(4) -0.0009(2) 0.0104(3) 0.0019(3)
Pt3 0.0171(4) 0.0206(3) 0.0191(4) 0.0006(2) 0.0120(3) 0.0021(2)
Pt4 0.0168(4) 0.0220(3) 0.0165(4) -0.0009(2) 0.0104(3) 0.0008(2)
O1 0.025(5) 0.035(6) 0.034(6) 0.003(5) 0.022(5) 0.007(5)
O2 0.020(5) 0.034(6) 0.017(5) 0.008(4) 0.006(4) 0.007(4)
O3 0.029(7) 0.060(7) 0.026(7) -0.010(6) 0.009(6) 0.004(6)
O4 0.028(7) 0.067(8) 0.043(8) -0.026(6) 0.014(7) 0.016(7)
O5 0.025(6) 0.026(5) 0.020(5) 0.012(4) 0.015(5) 0.006(4)
O6 0.030(6) 0.029(5) 0.033(6) 0.008(5) 0.026(6) 0.003(5)
O7 0.019(6) 0.053(6) 0.037(7) 0.016(5) 0.024(6) 0.032(5)
O8 0.014(5) 0.032(6) 0.028(6) 0.002(4) 0.018(5) 0.007(4)
O9 0.037(6) 0.028(5) 0.031(6) 0.003(4) 0.024(5) 0.009(4)
O10 0.023(7) 0.121(12) 0.097(12) 0.010(7) 0.038(8) 0.059(9)
O11 0.030(6) 0.038(6) 0.026(6) 0.005(4) 0.019(5) 0.013(4)
O12 0.027(6) 0.053(7) 0.072(9) 0.012(5) 0.029(7) 0.022(6)
O13 0.031(6) 0.038(6) 0.026(6) 0.015(5) 0.015(5) 0.014(5)
O14 0.049(7) 0.027(6) 0.044(7) 0.021(5) 0.035(6) 0.008(5)
O15 0.045(8) 0.034(6) 0.029(7) -0.016(5) 0.025(6) -0.011(5)
O16 0.047(8) 0.027(5) 0.030(6) 0.014(5) 0.029(6) 0.005(5)
O17 0.035(6) 0.025(5) 0.039(7) -0.009(4) 0.021(6) -0.003(5)
O18 0.035(7) 0.032(6) 0.028(6) -0.005(5) 0.022(6) -0.005(4)
O19 0.026(5) 0.023(5) 0.036(6) 0.011(4) 0.017(5) -0.004(4)
O20 0.026(6) 0.018(5) 0.031(6) -0.008(4) 0.013(5) -0.011(4)
O21 0.042(7) 0.037(6) 0.078(9) -0.000(5) 0.044(7) -0.001(6)
O22 0.13(2) 0.120(17) 0.19(3) -0.026(14) 0.11(2) 0.005(16)
C1 0.012(5) 0.021(6) 0.021(6) -0.009(5) 0.012(5) -0.004(5)
C2 0.025(7) 0.016(6) 0.017(6) 0.007(5) 0.014(6) -0.001(4)
C3 0.012(8) 0.040(8) 0.020(8) 0.005(6) 0.006(7) 0.004(6)
C4 0.010(7) 0.055(10) 0.034(9) 0.008(6) 0.010(7) 0.003(7)
C5 0.016(7) 0.037(8) 0.020(8) -0.003(6) 0.010(7) 0.003(6)
C6 0.018(7) 0.028(7) 0.026(8) 0.001(5) 0.014(6) -0.000(6)
C7 0.025(8) 0.022(7) 0.027(8) 0.004(5) 0.021(8) 0.000(5)
C8 0.019(7) 0.033(8) 0.025(8) 0.002(6) 0.009(6) 0.003(6)
C9 0.022(7) 0.041(8) 0.024(7) 0.004(6) 0.019(6) 0.002(6)
C10 0.028(9) 0.045(9) 0.029(9) 0.005(7) 0.016(7) 0.002(7)
C11 0.027(9) 0.068(11) 0.038(10) 0.012(8) 0.024(8) 0.008(8)
C12 0.021(8) 0.055(10) 0.050(10) -0.006(7) 0.028(8) 0.007(8)
C13 0.021(8) 0.050(10) 0.038(10) 0.002(7) 0.006(7) 0.000(8)
C14 0.021(8) 0.068(11) 0.027(8) 0.012(8) 0.013(7) 0.014(8)
C15 0.029(7) 0.014(6) 0.023(7) 0.007(5) 0.023(7) 0.003(5)
C16 0.020(7) 0.015(6) 0.019(7) 0.008(5) 0.012(6) -0.000(5)
C17 0.024(8) 0.020(7) 0.034(9) 0.011(6) 0.024(8) 0.010(6)
C18 0.032(8) 0.032(7) 0.029(8) -0.009(6) 0.025(7) -0.000(6)
C19 0.040(9) 0.021(7) 0.019(7) -0.007(6) 0.020(7) 0.002(6)
C20 0.029(8) 0.032(8) 0.020(7) -0.006(6) 0.010(7) 0.000(6)
C21 0.033(10) 0.026(7) 0.037(9) -0.013(6) 0.027(8) 0.002(6)
C22 0.025(6) 0.032(7) 0.029(7) 0.009(5) 0.017(6) 0.007(5)
C23 0.018(6) 0.032(7) 0.024(7) -0.005(5) 0.008(6) 0.003(6)
C24 0.028(9) 0.052(10) 0.037(10) -0.003(7) 0.020(8) 0.016(7)
C25 0.030(9) 0.046(9) 0.037(10) 0.000(7) 0.019(8) 0.008(7)
C26 0.032(9) 0.045(9) 0.049(10) 0.004(7) 0.031(8) 0.013(8)
C27 0.017(8) 0.062(11) 0.050(11) 0.001(7) 0.019(8) 0.008(8)
C28 0.033(9) 0.046(9) 0.046(10) 0.001(7) 0.032(9) 0.000(8)
C29 0.025(7) 0.030(8) 0.036(9) 0.004(6) 0.019(7) -0.009(6)
C30 0.080(14) 0.052(11) 0.062(13) 0.017(10) 0.048(12) 0.000(9)
C31 0.045(9) 0.019(7) 0.020(7) 0.012(6) 0.015(7) -0.001(5)
C32 0.087(14) 0.041(10) 0.036(10) 0.003(9) 0.040(10) -0.003(8)
C33 0.030(8) 0.046(10) 0.043(10) -0.019(7) 0.024(8) 0.004(8)
C34 0.068(13) 0.037(10) 0.047(11) -0.017(9) 0.015(10) -0.015(8)
C35 0.026(8) 0.038(8) 0.011(6) 0.002(6) 0.006(6) 0.003(6)
C36 0.062(12) 0.029(8) 0.031(8) 0.000(8) 0.021(9) -0.011(7)
C37 0.056(14) 0.082(16) 0.095(19) 0.018(12) 0.041(14) -0.001(14)
C38 0.25(5) 0.08(2) 0.20(4) 0.05(3) 0.14(4) 0.00(3)
C39 0.066(17) 0.23(4) 0.047(15) -0.040(19) 0.016(13) -0.038(19)
C40 0.21(6) 0.26(6) 0.19(5) 0.16(5) 0.17(5) 0.16(5)
H41A 0.1070 0.1070 0.1070 0.0000 0.0000 0.0000
H42C 0.1911 0.1911 0.1911 0.0000 0.0000 0.0000
H44C 0.1687 0.1687 0.1687 0.0000 0.0000 0.0000

loop_
_atom_type_symbol
_atom_type_description
_atom_type_scat_dispersion_real
_atom_type_scat_dispersion_imag
_atom_type_scat_source
C C 0.0033 0.0016
;
International Tables for Crystallography
(1992, Vol. C, Tables 4.2.6.8 and 6.1.1.4)
;
H H 0.0000 0.0000
;
International Tables for Crystallography
(1992, Vol. C, Table 6.1.1.4)
;
O O 0.0106 0.0060
;
International Tables for Crystallography
(1992, Vol. C, Tables 4.2.6.8 and 6.1.1.4)
;
Pt Pt -1.7033 8.3905
;
International Tables for Crystallography
(1992, Vol. C, Tables 4.2.6.8 and 6.1.1.4)
;

loop_
_geom_angle_atom_site_label_1
_geom_angle_atom_site_label_2
_geom_angle_atom_site_label_3
_geom_angle
_geom_angle_publ_flag
Pt2 Pt1 Pt4 91.32(3) yes
Pt2 Pt1 O2 172.7(3) yes
Pt2 Pt1 O3 87.3(4) yes
Pt2 Pt1 O13 86.9(4) yes
Pt2 Pt1 O20 96.6(4) yes
Pt4 Pt1 O2 86.2(4) yes
Pt4 Pt1 O3 172.8(5) yes
Pt4 Pt1 O13 96.8(4) yes
Pt4 Pt1 O20 85.8(3) yes
O2 Pt1 O3 96.0(6) yes
O2 Pt1 O13 86.6(5) yes
O2 Pt1 O20 90.0(5) yes
O3 Pt1 O13 90.2(6) yes
O3 Pt1 O20 87.3(5) yes
O13 Pt1 O20 175.6(6) yes
Pt1 Pt2 Pt3 88.44(2) yes
Pt1 Pt2 O4 85.7(4) yes
Pt1 Pt2 O5 173.9(3) yes
Pt1 Pt2 O14 86.0(4) yes
Pt1 Pt2 O15 96.3(4) yes
Pt3 Pt2 O4 171.9(4) yes
Pt3 Pt2 O5 86.2(3) yes
Pt3 Pt2 O14 95.6(4) yes
Pt3 Pt2 O15 86.3(5) yes
O4 Pt2 O5 99.9(5) yes
O4 Pt2 O14 89.6(6) yes
O4 Pt2 O15 88.7(7) yes
O5 Pt2 O14 91.5(5) yes
O5 Pt2 O15 86.3(5) yes
O14 Pt2 O15 177.0(4) yes
Pt2 Pt3 Pt4 91.49(3) yes
Pt2 Pt3 O6 87.1(4) yes
Pt2 Pt3 O7 176.1(3) yes
Pt2 Pt3 O16 86.1(4) yes
Pt2 Pt3 O17 98.2(4) yes
Pt4 Pt3 O6 176.8(4) yes
Pt4 Pt3 O7 86.9(4) yes
Pt4 Pt3 O16 95.9(4) yes
Pt4 Pt3 O17 87.1(4) yes
O6 Pt3 O7 94.6(5) yes
O6 Pt3 O16 86.8(5) yes
O6 Pt3 O17 90.3(5) yes
O7 Pt3 O16 90.6(5) yes
O7 Pt3 O17 85.3(5) yes
O16 Pt3 O17 174.7(7) yes
Pt1 Pt4 Pt3 88.44(2) yes
Pt1 Pt4 O1 87.6(4) yes
Pt1 Pt4 O8 174.9(4) yes
Pt1 Pt4 O18 96.7(4) yes
Pt1 Pt4 O19 87.0(4) yes
Pt3 Pt4 O1 175.8(4) yes
Pt3 Pt4 O8 87.5(4) yes
Pt3 Pt4 O18 86.0(4) yes
Pt3 Pt4 O19 96.4(4) yes
O1 Pt4 O8 96.6(5) yes
O1 Pt4 O18 93.0(5) yes
O1 Pt4 O19 84.9(5) yes
O8 Pt4 O18 86.2(5) yes
O8 Pt4 O19 90.3(5) yes
O18 Pt4 O19 175.7(4) yes
Pt4 O1 C1 119.5(8) yes
Pt1 O2 C1 121.1(13) yes
Pt1 O3 C8 121.2(13) yes
Pt2 O4 C8 120.2(9) yes
Pt2 O5 C15 121.4(7) yes
Pt3 O6 C15 120.8(13) yes
Pt3 O7 C22 122.8(15) yes
Pt4 O8 C22 118.1(8) yes
Pt1 O13 C29 120.4(13) yes
Pt2 O14 C29 121.2(9) yes
Pt2 O15 C31 122.1(9) yes
Pt3 O16 C31 120.2(13) yes
Pt3 O17 C33 120.0(9) yes
Pt4 O18 C33 121.1(14) yes
Pt4 O19 C35 120.1(11) yes
Pt1 O20 C35 121.2(8) yes
C37 O22 C39 115(2) yes
C41 O23 C43 100(3) yes
O1 C1 O2 125.4(14) yes
O1 C1 C2 117.1(11) yes
O2 C1 C2 117.5(16) yes
C1 C2 C3 121.3(17) yes
C1 C2 C7 119.5(11) yes
C3 C2 C7 119.1(14) yes
C2 C3 C4 121.0(19) yes
C3 C4 C5 121.4(13) yes
O9 C5 C4 119.5(12) yes
O9 C5 C6 121.4(17) yes
C4 C5 C6 119.0(15) yes
C5 C6 C7 119.1(17) yes
C2 C7 C6 120.3(13) yes
O3 C8 O4 124.6(17) yes
O3 C8 C9 118.1(17) yes
O4 C8 C9 117.3(12) yes
C8 C9 C10 119.3(12) yes
C8 C9 C14 121.1(17) yes
C10 C9 C14 119.6(16) yes
C9 C10 C11 120.3(14) yes
C10 C11 C12 118(2) yes
O10 C12 C11 122(3) yes
O10 C12 C13 115.6(14) yes
C11 C12 C13 121.9(18) yes
C12 C13 C14 119.7(14) yes
C9 C14 C13 120.3(19) yes
O5 C15 O6 124.0(14) yes
O5 C15 C16 117.4(11) yes
O6 C15 C16 118.6(17) yes
C15 C16 C17 120.0(11) yes
C15 C16 C21 121.2(17) yes
C17 C16 C21 118.8(15) yes
C16 C17 C18 122.1(13) yes
C17 C18 C19 118.1(18) yes
O11 C19 C18 120.4(18) yes
O11 C19 C20 120.0(12) yes
C18 C19 C20 119.5(15) yes
C19 C20 C21 122.4(13) yes
C16 C21 C20 119(2) yes
O7 C22 O8 124.3(17) yes
O7 C22 C23 117.2(18) yes
O8 C22 C23 118.6(11) yes
C22 C23 C24 118.1(12) yes
C22 C23 C28 122.5(18) yes
C24 C23 C28 119.3(17) yes
C23 C24 C25 122.6(14) yes
C24 C25 C26 118(2) yes
O12 C26 C25 121(2) yes
O12 C26 C27 118.6(13) yes
C25 C26 C27 120.5(18) yes
C26 C27 C28 119.7(14) yes
C23 C28 C27 120(2) yes
O13 C29 O14 124.8(16) yes
O13 C29 C30 116.0(17) yes
O14 C29 C30 119.1(14) yes
O15 C31 O16 124.6(15) yes
O15 C31 C32 117.6(14) yes
O16 C31 C32 117.8(19) yes
O17 C33 O18 125.0(14) yes
O17 C33 C34 118.7(15) yes
O18 C33 C34 116.3(17) yes
O19 C35 O20 125.2(13) yes
O19 C35 C36 118.0(15) yes
O20 C35 C36 116.8(12) yes
O22 C37 C38 110(3) yes
O22 C39 C40 129(3) yes
O23 C41 C42 126(5) yes
O23 C43 C44 111(4) yes
C5 O9 H9 109.461 no
C12 O10 H10A 109.481 no
C19 O11 H11A 109.471 no
C26 O12 H12 109.473 no
C2 C3 H3 119.479 no
C4 C3 H3 119.473 no
C3 C4 H4 119.310 no
C5 C4 H4 119.318 no
C5 C6 H6 120.439 no
C7 C6 H6 120.470 no
C2 C7 H7 119.846 no
C6 C7 H7 119.812 no
C9 C10 H10 119.872 no
C11 C10 H10 119.857 no
C10 C11 H11 120.880 no
C12 C11 H11 120.882 no
C12 C13 H13 120.149 no
C14 C13 H13 120.155 no
C9 C14 H14 119.839 no
C13 C14 H14 119.829 no
C16 C17 H17 118.970 no
C18 C17 H17 118.976 no
C17 C18 H18 120.952 no
C19 C18 H18 120.946 no
C19 C20 H20 118.816 no
C21 C20 H20 118.807 no
C16 C21 H21 120.469 no
C20 C21 H21 120.479 no
C23 C24 H24 118.696 no
C25 C24 H24 118.719 no
C24 C25 H25 120.981 no
C26 C25 H25 120.978 no
C26 C27 H27 120.128 no
C28 C27 H27 120.157 no
C23 C28 H28 120.117 no
C27 C28 H28 120.125 no
C29 C30 H30A 109.472 no
C29 C30 H30B 109.468 no
C29 C30 H30C 109.472 no
H30A C30 H30B 109.474 no
H30A C30 H30C 109.480 no
H30B C30 H30C 109.461 no
C31 C32 H32A 109.475 no
C31 C32 H32B 109.472 no
C31 C32 H32C 109.473 no
H32A C32 H32B 109.475 no
H32A C32 H32C 109.476 no
H32B C32 H32C 109.457 no
C33 C34 H34A 109.473 no
C33 C34 H34B 109.471 no
C33 C34 H34C 109.476 no
H34A C34 H34B 109.463 no
H34A C34 H34C 109.462 no
H34B C34 H34C 109.482 no
C35 C36 H36A 109.475 no
C35 C36 H36B 109.471 no
C35 C36 H36C 109.464 no
H36A C36 H36B 109.477 no
H36A C36 H36C 109.481 no
H36B C36 H36C 109.460 no
O22 C37 H37A 109.765 no
O22 C37 H37B 109.757 no
C38 C37 H37A 109.759 no
C38 C37 H37B 109.763 no
H37A C37 H37B 108.222 no
C37 C38 H38A 109.471 no
C37 C38 H38B 109.461 no
C37 C38 H38C 109.471 no
H38A C38 H38B 109.459 no
H38A C38 H38C 109.485 no
H38B C38 H38C 109.479 no
O22 C39 H39A 105.157 no
O22 C39 H39B 105.159 no
C40 C39 H39A 105.158 no
C40 C39 H39B 105.148 no
H39A C39 H39B 105.917 no
C39 C40 H40A 109.466 no
C39 C40 H40B 109.472 no
C39 C40 H40C 109.485 no
H40A C40 H40B 109.477 no
H40A C40 H40C 109.457 no
H40B C40 H40C 109.471 no
O23 C41 H41A 105.775 no
O23 C41 H41B 105.779 no
C42 C41 H41A 105.774 no
C42 C41 H41B 105.786 no
H41A C41 H41B 106.199 no
C41 C42 H42A 109.473 no
C41 C42 H42B 109.478 no
C41 C42 H42C 109.468 no
H42A C42 H42B 109.476 no
H42A C42 H42C 109.470 no
H42B C42 H42C 109.461 no
O23 C43 H43A 109.382 no
O23 C43 H43B 109.376 no
C44 C43 H43A 109.377 no
C44 C43 H43B 109.372 no
H43A C43 H43B 108.003 no
C43 C44 H44A 109.471 no
C43 C44 H44B 109.469 no
C43 C44 H44C 109.475 no
H44A C44 H44B 109.470 no
H44A C44 H44C 109.479 no
H44B C44 H44C 109.462 no

loop_
_geom_bond_atom_site_label_1
_geom_bond_atom_site_label_2
_geom_bond_distance
_geom_bond_publ_flag
Pt1 Pt2 2.4943(8) yes
Pt1 Pt4 2.4984(8) yes
Pt1 O2 2.154(12) yes
Pt1 O3 2.110(15) yes
Pt1 O13 2.001(12) yes
Pt1 O20 2.015(11) yes
Pt2 Pt3 2.4947(8) yes
Pt2 O4 2.176(17) yes
Pt2 O5 2.173(11) yes
Pt2 O14 2.005(13) yes
Pt2 O15 1.999(13) yes
Pt3 Pt4 2.4906(8) yes
Pt3 O6 2.165(12) yes
Pt3 O7 2.120(15) yes
Pt3 O16 2.008(11) yes
Pt3 O17 2.004(10) yes
Pt4 O1 2.167(13) yes
Pt4 O8 2.171(15) yes
Pt4 O18 2.020(11) yes
Pt4 O19 2.006(10) yes
O1 C1 1.26(3) yes
O2 C1 1.284(15) yes
O3 C8 1.272(16) yes
O4 C8 1.26(3) yes
O5 C15 1.27(3) yes
O6 C15 1.277(16) yes
O7 C22 1.259(16) yes
O8 C22 1.33(3) yes
O9 C5 1.340(19) yes
O10 C12 1.37(3) yes
O11 C19 1.364(19) yes
O12 C26 1.35(3) yes
O13 C29 1.276(17) yes
O14 C29 1.27(3) yes
O15 C31 1.23(3) yes
O16 C31 1.291(17) yes
O17 C33 1.29(3) yes
O18 C33 1.25(2) yes
O19 C35 1.275(16) yes
O20 C35 1.26(2) yes
O22 C37 1.45(5) yes
O22 C39 1.40(5) yes
O23 C41 1.32(5) yes
O23 C43 1.35(5) yes
C1 C2 1.49(2) yes
C2 C3 1.375(18) yes
C2 C7 1.41(3) yes
C3 C4 1.35(3) yes
C4 C5 1.38(3) yes
C5 C6 1.412(17) yes
C6 C7 1.38(3) yes
C8 C9 1.47(3) yes
C9 C10 1.38(4) yes
C9 C14 1.400(17) yes
C10 C11 1.42(3) yes
C11 C12 1.37(2) yes
C12 C13 1.38(4) yes
C13 C14 1.38(3) yes
C15 C16 1.49(2) yes
C16 C17 1.39(3) yes
C16 C21 1.384(18) yes
C17 C18 1.39(3) yes
C18 C19 1.403(19) yes
C19 C20 1.35(3) yes
C20 C21 1.39(3) yes
C22 C23 1.49(3) yes
C23 C24 1.40(4) yes
C23 C28 1.389(17) yes
C24 C25 1.35(4) yes
C25 C26 1.441(18) yes
C26 C27 1.38(4) yes
C27 C28 1.41(3) yes
C29 C30 1.47(3) yes
C31 C32 1.48(3) yes
C33 C34 1.49(3) yes
C35 C36 1.51(2) yes
C37 C38 1.52(5) yes
C39 C40 1.43(8) yes
C41 C42 1.44(5) yes
C43 C44 1.36(6) yes
O9 H9 0.840 no
O10 H10A 0.840 no
O11 H11A 0.840 no
O12 H12 0.840 no
C3 H3 0.950 no
C4 H4 0.950 no
C6 H6 0.950 no
C7 H7 0.950 no
C10 H10 0.950 no
C11 H11 0.950 no
C13 H13 0.950 no
C14 H14 0.950 no
C17 H17 0.950 no
C18 H18 0.950 no
C20 H20 0.950 no
C21 H21 0.950 no
C24 H24 0.950 no
C25 H25 0.950 no
C27 H27 0.950 no
C28 H28 0.950 no
C30 H30A 0.980 no
C30 H30B 0.980 no
C30 H30C 0.980 no
C32 H32A 0.980 no
C32 H32B 0.980 no
C32 H32C 0.980 no
C34 H34A 0.980 no
C34 H34B 0.980 no
C34 H34C 0.980 no
C36 H36A 0.980 no
C36 H36B 0.980 no
C36 H36C 0.980 no
C37 H37A 0.990 no
C37 H37B 0.990 no
C38 H38A 0.980 no
C38 H38B 0.980 no
C38 H38C 0.980 no
C39 H39A 0.990 no
C39 H39B 0.990 no
C40 H40A 0.980 no
C40 H40B 0.980 no
C40 H40C 0.980 no
C41 H41A 0.990 no
C41 H41B 0.990 no
C42 H42A 0.980 no
C42 H42B 0.980 no
C42 H42C 0.980 no
C43 H43A 0.990 no
C43 H43B 0.990 no
C44 H44A 0.980 no
C44 H44B 0.980 no
C44 H44C 0.980 no

loop_
_geom_contact_atom_site_label_1
_geom_contact_atom_site_label_2
_geom_contact_distance
_geom_contact_publ_flag
_geom_contact_site_symmetry_2
O1 C3 2.78(2) no .
O1 C35 3.444(17) no .
O2 C7 2.78(2) no .
O2 C35 3.46(3) no .
O3 C10 2.78(3) no .
O3 C29 3.581(18) no .
O4 O13 3.585(15) no .
O4 C10 3.56(4) no .
O4 C14 2.79(3) no .
O4 C29 3.450(17) no .
O5 C21 2.79(2) no .
O5 C31 3.470(17) no .
O6 O15 3.548(18) no .
O6 C17 2.79(2) no .
O6 C31 3.379(16) no .
O7 C24 2.72(3) no .
O7 C33 3.45(3) no .
O8 O17 3.549(13) no .
O8 C28 2.87(3) no .
O8 C33 3.35(2) no .
O9 C3 3.60(3) no .
O13 O18 2.976(19) no .
O13 C8 3.448(14) no .
O13 C33 3.49(3) no .
O14 O17 2.980(19) no .
O14 O18 3.510(13) no .
O14 C33 3.226(18) no .
O15 O20 2.952(16) no .
O15 C15 3.422(17) no .
O15 C35 3.473(15) no .
O16 O19 2.927(16) no .
O16 O20 3.42(2) no .
O16 C15 3.547(14) no .
O16 C35 3.14(2) no .
O17 C22 3.37(2) no .
O17 C29 3.47(3) no .
O18 C22 3.54(3) no .
O18 C29 3.19(2) no .
O19 C1 3.42(3) no .
O19 C31 3.477(15) no .
O20 C1 3.546(17) no .
O20 C31 3.14(3) no .
C2 C5 2.78(2) no .
C3 C6 2.77(3) no .
C4 C7 2.757(19) no .
C9 C12 2.77(3) no .
C10 C13 2.77(2) no .
C11 C14 2.79(4) no .
C16 C19 2.79(2) no .
C17 C20 2.726(19) no .
C18 C21 2.79(3) no .
C22 C33 3.58(3) no .
C23 C26 2.79(3) no .
C24 C27 2.78(2) no .
C25 C28 2.81(4) no .
C29 C33 3.21(3) no .
C31 C35 3.19(2) no .
C41 C44 3.30(5) no .
C42 C43 2.59(6) no .
O1 C13 3.473(17) no 4_454
O2 O11 2.89(2) no 2_554
O2 O21 3.303(16) no 2_564
O3 O11 3.11(2) no 2_554
O3 O21 2.990(19) no 2_564
O5 C36 3.446(16) no 1_545
O6 O9 2.84(2) no 2_565
O6 C5 3.55(3) no 2_565
O6 C6 3.45(3) no 2_565
O6 C36 3.48(2) no 1_545
O7 O9 3.01(2) no 2_565
O7 C41 3.60(4) no 2_554
O9 O6 2.84(2) no 2_564
O9 O7 3.01(2) no 2_564
O9 O10 3.02(2) no 4_464
O9 O23 3.37(2) no 1_564
O9 C11 3.57(3) no 4_464
O9 C17 3.498(16) no 2_564
O9 C24 3.548(16) no 2_564
O9 C41 3.59(4) no 1_564
O10 O9 3.02(2) no 4_565
O10 O23 3.03(4) no 4_554
O10 C5 3.58(2) no 4_565
O10 C17 3.43(3) no 3_555
O10 C18 3.461(19) no 3_555
O10 C44 3.51(5) no 4_554
O11 O2 2.89(2) no 2_555
O11 O3 3.11(2) no 2_555
O11 O12 3.415(16) no 4_545
O11 O13 3.25(2) no 2_555
O11 O21 3.043(15) no 1_545
O12 O11 3.415(16) no 4_444
O12 O21 2.73(3) no 4_454
O12 C6 3.597(16) no 3_445
O12 C7 3.42(3) no 3_445
O12 C32 3.40(2) no 4_454
O13 O11 3.25(2) no 2_554
O13 C18 3.35(3) no 2_554
O13 C19 3.51(3) no 2_554
O14 C36 3.57(3) no 1_545
O15 C27 3.535(19) no 4_555
O16 C6 3.48(3) no 2_565
O17 C36 3.276(16) no 1_545
O17 C41 3.44(5) no 2_554
O18 C13 3.278(18) no 4_454
O21 O2 3.303(16) no 2_565
O21 O3 2.990(19) no 2_565
O21 O11 3.043(15) no 1_565
O21 O12 2.73(3) no 4_555
O21 O22 2.78(3) no .
O21 C25 3.34(3) no 4_555
O21 C26 3.44(3) no 4_555
O21 C30 3.42(2) no 2_555
O21 C37 3.56(3) no .
O21 C39 3.35(3) no .
O22 O21 2.78(3) no .
O23 O9 3.37(2) no 1_546
O23 O10 3.03(4) no 4_455
O23 C11 3.40(4) no 4_455
O23 C12 3.54(4) no 4_455
C3 C34 3.54(3) no 1_565
C5 O6 3.55(3) no 2_564
C5 O10 3.58(2) no 4_464
C6 O6 3.45(3) no 2_564
C6 O12 3.597(16) no 3_555
C6 O16 3.48(3) no 2_564
C7 O12 3.42(3) no 3_555
C7 C30 3.46(3) no 1_565
C11 O9 3.57(3) no 4_565
C11 O23 3.40(4) no 4_554
C12 O23 3.54(4) no 4_554
C13 O1 3.473(17) no 4_555
C13 O18 3.278(18) no 4_555
C15 C36 3.24(2) no 1_545
C17 O9 3.498(16) no 2_565
C17 O10 3.43(3) no 3_445
C18 O10 3.461(19) no 3_445
C18 O13 3.35(3) no 2_555
C18 C32 3.50(3) no 1_545
C19 O13 3.51(3) no 2_555
C19 C32 3.30(3) no 1_545
C20 C32 3.44(2) no 1_545
C24 O9 3.548(16) no 2_565
C25 O21 3.34(3) no 4_454
C25 C38 3.54(5) no 4_454
C26 O21 3.44(3) no 4_454
C26 C38 3.47(5) no 4_454
C27 O15 3.535(19) no 4_454
C30 O21 3.42(2) no 2_554
C30 C7 3.46(3) no 1_545
C32 O12 3.40(2) no 4_555
C32 C18 3.50(3) no 1_565
C32 C19 3.30(3) no 1_565
C32 C20 3.44(2) no 1_565
C34 C3 3.54(3) no 1_545
C36 O5 3.446(16) no 1_565
C36 O6 3.48(2) no 1_565
C36 O14 3.57(3) no 1_565
C36 O17 3.276(16) no 1_565
C36 C15 3.24(2) no 1_565
C37 O21 3.56(3) no .
C38 C25 3.54(5) no 4_555
C38 C26 3.47(5) no 4_555
C39 O21 3.35(3) no .
C41 O7 3.60(4) no 2_555
C41 O9 3.59(4) no 1_546
C41 O17 3.44(5) no 2_555
C44 O10 3.51(5) no 4_455
O1 H3 2.4811 no .
O2 H7 2.4652 no .
O3 H10 2.4813 no .
O4 H14 2.5278 no .
O5 H21 2.5081 no .
O6 H17 2.4726 no .
O7 H24 2.3819 no .
O8 H28 2.5805 no .
O9 H4 2.5332 no .
O9 H6 2.6129 no .
O10 H11 2.6171 no .
O10 H13 2.4835 no .
O11 H18 2.6079 no .
O11 H20 2.5199 no .
O12 H25 2.6467 no .
O12 H27 2.5319 no .
O13 H30A 2.9432 no .
O13 H30B 2.9855 no .
O13 H30C 2.3697 no .
O14 H30A 2.6232 no .
O14 H30B 2.6273 no .
O14 H30C 3.1571 no .
O15 H32A 2.5823 no .
O15 H32B 2.5873 no .
O15 H32C 3.1167 no .
O16 H32A 2.9943 no .
O16 H32B 3.0046 no .
O16 H32C 2.4151 no .
O17 H34A 3.0247 no .
O17 H34B 3.0147 no .
O17 H34C 2.4450 no .
O18 H30A 3.5820 no .
O18 H34A 2.5824 no .
O18 H34B 2.5885 no .
O18 H34C 3.1293 no .
O19 H36A 3.0267 no .
O19 H36B 3.0045 no .
O19 H36C 2.4441 no .
O20 H32A 3.5100 no .
O20 H36A 2.6171 no .
O20 H36B 2.6208 no .
O20 H36C 3.1583 no .
O22 H38A 2.6087 no .
O22 H38B 2.6441 no .
O22 H38C 3.2692 no .
O22 H40A 2.8282 no .
O22 H40B 2.8218 no .
O22 H40C 3.3193 no .
O23 H42A 2.7245 no .
O23 H42B 2.7391 no .
O23 H42C 3.2272 no .
O23 H44A 2.4425 no .
O23 H44B 2.4590 no .
O23 H44C 3.0796 no .
C1 H3 2.6565 no .
C1 H7 2.6572 no .
C2 H4 3.2250 no .
C2 H6 3.2813 no .
C3 H7 3.2547 no .
C4 H6 3.2711 no .
C4 H9 3.0480 no .
C5 H3 3.2383 no .
C5 H7 3.2721 no .
C6 H4 3.2683 no .
C6 H9 2.3930 no .
C7 H3 3.2570 no .
C8 H10 2.6125 no .
C8 H14 2.6703 no .
C9 H11 3.2875 no .
C9 H13 3.2679 no .
C10 H14 3.2551 no .
C11 H10A 2.4154 no .
C11 H13 3.2551 no .
C12 H10 3.2570 no .
C12 H14 3.2402 no .
C13 H10A 3.0318 no .
C13 H11 3.2607 no .
C14 H10 3.2588 no .
C15 H17 2.6291 no .
C15 H21 2.6746 no .
C16 H18 3.2839 no .
C16 H20 3.2419 no .
C17 H21 3.2487 no .
C18 H11A 2.3913 no .
C18 H20 3.2378 no .
C19 H17 3.2526 no .
C19 H21 3.2533 no .
C20 H11A 3.0413 no .
C20 H18 3.2437 no .
C21 H17 3.2392 no .
C22 H24 2.6008 no .
C22 H28 2.6975 no .
C23 H25 3.2741 no .
C23 H27 3.2799 no .
C24 H28 3.2681 no .
C25 H12 2.4138 no .
C25 H27 3.3092 no .
C26 H24 3.2574 no .
C26 H28 3.2712 no .
C27 H12 3.0458 no .
C27 H25 3.3058 no .
C28 H24 3.2576 no .
C29 H34A 3.4502 no .
C30 H34A 3.0318 no .
C31 H36B 3.3258 no .
C32 H36B 2.9921 no .
C33 H30A 3.1930 no .
C34 H30A 2.9512 no .
C35 H32A 3.4473 no .
C36 H32A 3.1820 no .
C37 H39A 2.5485 no .
C37 H39B 2.5155 no .
C39 H37A 2.6199 no .
C39 H37B 2.6516 no .
C41 H43A 2.2197 no .
C41 H43B 2.2172 no .
C41 H44A 3.5947 no .
C42 H43A 2.1880 no .
C42 H43B 2.7300 no .
C43 H41A 2.9091 no .
C43 H41B 2.3296 no .
C43 H42A 2.3437 no .
C43 H42B 2.9487 no .
C43 H42C 3.4635 no .
C44 H41B 3.5682 no .
H3 H4 2.2839 no .
H4 H9 3.3432 no .
H6 H7 2.3384 no .
H6 H9 2.2827 no .
H10 H11 2.3848 no .
H10A H11 2.3067 no .
H10A H13 3.2997 no .
H11A H18 2.2754 no .
H11A H20 3.3268 no .
H12 H25 2.3124 no .
H12 H27 3.3426 no .
H13 H14 2.3271 no .
H17 H18 2.3374 no .
H20 H21 2.3272 no .
H24 H25 2.2982 no .
H27 H28 2.3667 no .
H30A H34A 2.2415 no .
H30A H34C 3.1675 no .
H30C H34A 3.2217 no .
H32A H36B 2.3198 no .
H32C H36B 3.0790 no .
H37A H38A 2.8628 no .
H37A H38B 2.3592 no .
H37A H38C 2.3795 no .
H37A H39A 2.8533 no .
H37A H39B 2.3321 no .
H37B H38A 2.3863 no .
H37B H38B 2.8625 no .
H37B H38C 2.3529 no .
H37B H39A 2.4017 no .
H37B H39B 2.8515 no .
H39A H40A 2.7582 no .
H39A H40B 2.2576 no .
H39A H40C 2.2002 no .
H39B H40A 2.2499 no .
H39B H40B 2.7585 no .
H39B H40C 2.2070 no .
H41A H42A 2.7659 no .
H41A H42B 2.2531 no .
H41A H42C 2.2239 no .
H41A H43A 3.0828 no .
H41A H43B 3.1653 no .
H41B H42A 2.2697 no .
H41B H42B 2.7647 no .
H41B H42C 2.2085 no .
H41B H43A 2.7014 no .
H41B H43B 2.0747 no .
H42A H43A 1.7885 no .
H42A H43B 2.3202 no .
H42B H43A 2.3613 no .
H42B H43B 3.3546 no .
H42C H43A 3.1275 no .
H42C H43B 3.4265 no .
H43A H44A 2.7417 no .
H43A H44B 2.2190 no .
H43A H44C 2.2213 no .
H43B H44A 2.2324 no .
H43B H44B 2.7416 no .
H43B H44C 2.2079 no .
Pt1 H11A 3.1235 no 2_554
Pt3 H9 3.3139 no 2_565
Pt4 H13 3.3901 no 4_454
O1 H13 2.5800 no 4_454
O1 H34C 3.5972 no 1_565
O2 H11A 2.0575 no 2_554
O2 H18 2.9487 no 2_554
O3 H11A 2.9209 no 2_554
O3 H38B 3.5767 no 2_554
O3 H40B 3.3029 no 2_564
O5 H27 2.7287 no 4_555
O5 H36A 3.0580 no 1_545
O5 H36B 3.0840 no 1_545
O5 H40A 2.9942 no 2_554
O6 H6 2.7776 no 2_565
O6 H9 2.0218 no 2_565
O6 H36A 3.4410 no 1_545
O6 H36B 3.3486 no 1_545
O6 H36C 3.0801 no 1_545
O6 H41A 3.4362 no 2_554
O7 H9 2.9155 no 2_565
O7 H41A 2.6832 no 2_554
O7 H44C 2.8779 no 2_564
O8 H13 3.4552 no 4_454
O8 H14 3.4438 no 4_454
O8 H43B 3.3010 no 2_564
O9 H10A 2.3482 no 4_464
O9 H11 2.9952 no 4_464
O9 H17 2.6290 no 2_564
O9 H24 2.6040 no 2_564
O9 H41A 2.8494 no 1_564
O9 H44C 3.5563 no 1_554
O10 H9 3.2827 no 4_565
O10 H17 2.7629 no 3_555
O10 H18 2.8524 no 3_555
O10 H44A 3.4470 no 4_554
O10 H44B 2.9010 no 4_554
O11 H7 2.9583 no 2_555
O11 H10 2.7897 no 2_555
O11 H12 2.9128 no 4_545
O11 H32B 3.2526 no 1_545
O11 H32C 3.5481 no 1_545
O11 H38B 3.3814 no .
O12 H6 3.0691 no 3_445
O12 H7 2.6877 no 3_445
O12 H11A 3.5780 no 4_444
O12 H30B 3.3235 no 3_455
O12 H32B 2.4588 no 4_454
O12 H38A 2.6505 no 4_454
O13 H11A 2.8442 no 2_554
O13 H18 2.9558 no 2_554
O13 H38B 3.5572 no 2_554
O14 H36A 2.6069 no 1_545
O14 H40A 3.5147 no 2_554
O15 H27 2.8904 no 4_555
O16 H6 3.0911 no 2_565
O16 H9 3.4815 no 2_565
O16 H44A 3.0508 no 2_564
O16 H44C 3.3781 no 2_564
O17 H36A 2.8635 no 1_545
O17 H36C 2.7880 no 1_545
O17 H41A 3.1678 no 2_554
O17 H41B 2.7714 no 2_554
O18 H13 2.5748 no 4_454
O19 H34C 3.4596 no 1_565
O19 H41B 3.4046 no 2_564
O19 H43B 2.7010 no 2_564
O20 H40B 3.1071 no 2_564
O21 H7 3.0811 no 2_565
O21 H10 2.8930 no 2_565
O21 H11A 2.9210 no 1_565
O21 H12 1.9153 no 4_555
O21 H25 2.6860 no 4_555
O21 H30A 3.5814 no 2_555
O21 H30B 2.5193 no 2_555
O21 H37B 3.5096 no .
O21 H38A 3.1851 no .
O21 H39A 3.2797 no .
O21 H40B 3.1723 no .
O22 H30B 2.8774 no 2_555
O23 H9 3.2600 no 1_546
O23 H10A 2.4079 no 4_455
O23 H11 2.8500 no 4_455
O23 H17 3.1185 no 2_555
O23 H36C 3.0879 no 2_565
C1 H11A 3.0978 no 2_554
C1 H13 3.3602 no 4_454
C1 H18 3.2540 no 2_554
C2 H30A 3.2197 no 1_565
C2 H34A 3.2091 no 1_565
C3 H34A 2.9292 no 1_565
C3 H34C 3.5486 no 1_565
C3 H37B 3.5383 no 3_454
C3 H44B 3.3656 no 1_554
C4 H24 3.4188 no 2_564
C4 H34A 3.1591 no 1_565
C4 H37B 3.2035 no 3_454
C4 H44B 3.4459 no 1_554
C4 H44C 3.2923 no 1_554
C5 H10A 3.1447 no 4_464
C5 H17 3.2980 no 2_564
C5 H24 3.3107 no 2_564
C5 H44C 3.2638 no 1_554
C6 H17 3.4185 no 2_564
C6 H30A 3.4356 no 1_565
C6 H30C 3.1742 no 1_565
C6 H32C 3.3440 no 2_564
C7 H11A 3.2517 no 2_554
C7 H12 3.3225 no 3_555
C7 H30A 3.0076 no 1_565
C7 H30B 3.5126 no 1_565
C7 H30C 3.3156 no 1_565
C7 H32B 3.5663 no 2_564
C7 H32C 3.2535 no 2_564
C8 H38B 3.2590 no 2_554
C9 H37A 3.0019 no 2_554
C9 H38B 3.1663 no 2_554
C10 H25 3.1899 no 3_555
C10 H37A 3.3659 no 2_554
C10 H38B 3.0746 no 2_554
C10 H38C 3.5594 no 2_554
C11 H4 3.3199 no 4_565
C11 H25 3.2827 no 3_555
C11 H37A 3.5629 no 2_554
C11 H44B 3.5069 no 4_554
C12 H37A 3.4015 no 2_554
C12 H44B 3.1096 no 4_554
C13 H34B 3.4697 no 4_555
C13 H37A 3.0482 no 2_554
C14 H37A 2.8254 no 2_554
C14 H39B 3.4607 no 2_554
C15 H6 3.1354 no 2_565
C15 H9 3.0275 no 2_565
C15 H27 3.1714 no 4_555
C15 H36A 3.1692 no 1_545
C15 H36B 2.8171 no 1_545
C15 H36C 3.1898 no 1_545
C16 H6 3.3204 no 2_565
C16 H9 3.3848 no 2_565
C16 H27 3.3940 no 4_555
C16 H32A 3.2160 no 1_545
C16 H36B 2.8638 no 1_545
C17 H6 3.2668 no 2_565
C17 H9 2.9134 no 2_565
C17 H10A 3.1038 no 3_445
C17 H30C 3.3376 no 2_555
C17 H32A 3.4381 no 1_545
C17 H32C 3.2388 no 1_545
C17 H36B 3.3984 no 1_545
C18 H10A 3.4642 no 3_445
C18 H30C 3.0917 no 2_555
C18 H32A 3.4320 no 1_545
C18 H32C 2.9031 no 1_545
C19 H30C 3.5941 no 2_555
C19 H32A 3.1684 no 1_545
C19 H32B 3.1184 no 1_545
C19 H32C 3.0416 no 1_545
C19 H38B 3.3821 no .
C20 H32A 2.9631 no 1_545
C20 H32B 3.3109 no 1_545
C20 H32C 3.5085 no 1_545
C20 H38A 3.5683 no .
C20 H38B 3.2903 no .
C20 H38C 3.3895 no .
C20 H42B 3.4603 no 3_545
C21 H27 3.1317 no 4_555
C21 H32A 2.9834 no 1_545
C21 H36B 3.3522 no 1_545
C22 H41A 3.3448 no 2_554
C22 H43B 3.3680 no 2_564
C22 H44C 3.0182 no 2_564
C23 H41A 3.5195 no 2_554
C23 H44C 3.1746 no 2_564
C24 H11 3.3418 no 3_445
C24 H37B 3.3458 no 4_454
C24 H41A 3.0864 no 2_554
C24 H42B 3.4381 no 2_554
C24 H44C 3.1537 no 2_564
C25 H10 3.4704 no 3_445
C25 H11 3.3502 no 3_445
C25 H37B 2.9509 no 4_454
C25 H38A 2.9862 no 4_454
C25 H38C 3.5771 no 4_454
C26 H32B 2.9378 no 4_454
C26 H38A 2.6651 no 4_454
C26 H38C 3.5256 no 4_454
C27 H21 3.1944 no 4_454
C27 H32B 3.1887 no 4_454
C27 H38A 3.3597 no 4_454
C29 H36A 3.5093 no 1_545
C29 H38B 3.4784 no 2_554
C30 H7 3.4410 no 1_545
C30 H38A 3.4374 no 2_554
C30 H38B 3.5328 no 2_554
C31 H6 3.2712 no 2_565
C31 H27 3.4151 no 4_555
C32 H6 3.3998 no 2_565
C32 H7 3.4864 no 2_565
C32 H44A 3.4878 no 2_564
C33 H13 3.5577 no 4_454
C33 H36A 3.5762 no 1_545
C33 H41B 3.4978 no 2_554
C34 H3 3.5138 no 1_545
C34 H41B 3.5052 no 2_554
C35 H43B 3.5100 no 2_564
C36 H34C 3.5264 no 1_565
C36 H41B 3.1662 no 2_564
C36 H43B 3.5431 no 2_564
C37 H3 3.5714 no 3_546
C37 H4 3.4435 no 3_546
C37 H25 3.3882 no 4_555
C37 H44B 3.5032 no 3_545
C38 H12 3.5993 no 4_555
C38 H20 3.3777 no .
C38 H30B 3.2761 no 2_555
C39 H3 3.5357 no 3_546
C41 H9 3.4812 no 1_546
C41 H10A 3.4003 no 4_455
C41 H11 3.1745 no 4_455
C41 H24 3.4349 no 2_555
C41 H36C 3.0299 no 2_565
C42 H11 3.5177 no 4_455
C42 H20 3.3404 no 3_455
C43 H10A 3.3788 no 4_455
C43 H36C 3.4072 no 2_565
C43 H38C 3.5456 no 3_455
C44 H10A 3.3848 no 4_455
C44 H32C 3.5829 no 2_565
C44 H38C 3.5978 no 3_455
H3 C34 3.5138 no 1_565
H3 C37 3.5714 no 3_454
H3 C39 3.5357 no 3_454
H3 H13 3.3094 no 4_454
H3 H34A 3.1477 no 1_565
H3 H34B 3.4543 no 1_565
H3 H34C 3.3633 no 1_565
H3 H37A 3.0896 no 3_454
H3 H37B 3.2206 no 3_454
H3 H39A 3.1238 no 3_454
H3 H39B 2.9940 no 3_454
H3 H44B 3.5312 no 1_554
H4 C11 3.3199 no 4_464
H4 C37 3.4435 no 3_454
H4 H10A 3.5729 no 4_464
H4 H11 3.1419 no 4_464
H4 H24 2.9708 no 2_564
H4 H25 3.4091 no 2_564
H4 H34A 3.4794 no 1_565
H4 H37A 3.5718 no 3_454
H4 H37B 2.5783 no 3_454
H4 H39A 2.9128 no 3_454
H4 H44C 3.4630 no 1_554
H6 O6 2.7776 no 2_564
H6 O12 3.0691 no 3_555
H6 O16 3.0911 no 2_564
H6 C15 3.1354 no 2_564
H6 C16 3.3204 no 2_564
H6 C17 3.2668 no 2_564
H6 C31 3.2712 no 2_564
H6 C32 3.3998 no 2_564
H6 H12 3.4645 no 3_555
H6 H17 3.0053 no 2_564
H6 H30C 3.1526 no 1_565
H6 H32B 3.1636 no 2_564
H6 H32C 3.2231 no 2_564
H7 O11 2.9584 no 2_554
H7 O12 2.6877 no 3_555
H7 O21 3.0811 no 2_564
H7 C30 3.4410 no 1_565
H7 C32 3.4864 no 2_564
H7 H11A 2.4883 no 2_554
H7 H12 2.4810 no 3_555
H7 H18 3.4086 no 2_554
H7 H30A 3.1328 no 1_565
H7 H30B 3.2225 no 1_565
H7 H30C 3.3979 no 1_565
H7 H32B 3.0449 no 2_564
H7 H32C 3.0457 no 2_564
H9 Pt3 3.3139 no 2_564
H9 O6 2.0218 no 2_564
H9 O7 2.9155 no 2_564
H9 O10 3.2827 no 4_464
H9 O16 3.4815 no 2_564
H9 O23 3.2600 no 1_564
H9 C15 3.0275 no 2_564
H9 C16 3.3848 no 2_564
H9 C17 2.9134 no 2_564
H9 C41 3.4812 no 1_564
H9 H10A 2.5556 no 4_464
H9 H11 3.5745 no 4_464
H9 H17 2.1024 no 2_564
H9 H24 3.1237 no 2_564
H9 H41A 2.8054 no 1_564
H10 O11 2.7897 no 2_554
H10 O21 2.8930 no 2_564
H10 C25 3.4704 no 3_555
H10 H11A 3.2415 no 2_554
H10 H20 3.4442 no 2_554
H10 H25 2.6194 no 3_555
H10 H38B 3.0415 no 2_554
H10A O9 2.3482 no 4_565
H10A O23 2.4079 no 4_554
H10A C5 3.1447 no 4_565
H10A C17 3.1038 no 3_555
H10A C18 3.4642 no 3_555
H10A C41 3.4003 no 4_554
H10A C43 3.3788 no 4_554
H10A C44 3.3848 no 4_554
H10A H4 3.5729 no 4_565
H10A H9 2.5556 no 4_565
H10A H17 2.2898 no 3_555
H10A H18 3.0605 no 3_555
H10A H41A 3.2611 no 4_554
H10A H44A 3.3200 no 4_554
H10A H44B 2.9568 no 4_554
H11 O9 2.9952 no 4_565
H11 O23 2.8500 no 4_554
H11 C24 3.3418 no 3_555
H11 C25 3.3502 no 3_555
H11 C41 3.1745 no 4_554
H11 C42 3.5177 no 4_554
H11 H4 3.1419 no 4_565
H11 H9 3.5745 no 4_565
H11 H24 2.7691 no 3_555
H11 H25 2.8206 no 3_555
H11 H41A 2.9189 no 4_554
H11 H42B 2.9107 no 4_554
H11 H43A 3.5086 no 4_554
H11A Pt1 3.1235 no 2_555
H11A O2 2.0575 no 2_555
H11A O3 2.9209 no 2_555
H11A O12 3.5780 no 4_545
H11A O13 2.8442 no 2_555
H11A O21 2.9210 no 1_545
H11A C1 3.0978 no 2_555
H11A C7 3.2517 no 2_555
H11A H7 2.4883 no 2_555
H11A H10 3.2415 no 2_555
H11A H12 3.0260 no 4_545
H11A H32B 3.5474 no 1_545
H12 O11 2.9128 no 4_444
H12 O21 1.9153 no 4_454
H12 C7 3.3225 no 3_445
H12 C38 3.5993 no 4_454
H12 H6 3.4645 no 3_445
H12 H7 2.4810 no 3_445
H12 H11A 3.0260 no 4_444
H12 H30B 2.9582 no 3_455
H12 H32B 2.8805 no 4_454
H12 H38A 2.6748 no 4_454
H13 Pt4 3.3901 no 4_555
H13 O1 2.5800 no 4_555
H13 O8 3.4552 no 4_555
H13 O18 2.5748 no 4_555
H13 C1 3.3602 no 4_555
H13 C33 3.5577 no 4_555
H13 H3 3.3094 no 4_555
H13 H34B 3.4526 no 4_555
H13 H37A 3.4836 no 2_554
H14 O8 3.4438 no 4_555
H14 H28 2.8086 no 4_555
H14 H37A 3.1508 no 2_554
H14 H39B 3.0842 no 2_554
H17 O9 2.6290 no 2_565
H17 O10 2.7629 no 3_445
H17 O23 3.1185 no 2_554
H17 C5 3.2980 no 2_565
H17 C6 3.4185 no 2_565
H17 H6 3.0053 no 2_565
H17 H9 2.1024 no 2_565
H17 H10A 2.2898 no 3_445
H17 H30C 3.5114 no 2_555
H17 H44A 3.5815 no 2_554
H18 O2 2.9487 no 2_555
H18 O10 2.8524 no 3_445
H18 O13 2.9558 no 2_555
H18 C1 3.2540 no 2_555
H18 H7 3.4086 no 2_555
H18 H10A 3.0605 no 3_445
H18 H30C 3.1267 no 2_555
H18 H32C 3.1615 no 1_545
H18 H44A 3.5650 no 2_554
H20 C38 3.3777 no .
H20 C42 3.3404 no 3_545
H20 H10 3.4442 no 2_555
H20 H32A 3.3738 no 1_545
H20 H32B 3.5041 no 1_545
H20 H38A 3.5520 no .
H20 H38B 3.1102 no .
H20 H38C 2.9479 no .
H20 H42A 3.3714 no 3_545
H20 H42B 2.5492 no 3_545
H21 C27 3.1944 no 4_555
H21 H27 2.6667 no 4_555
H21 H28 3.5733 no 4_555
H21 H32A 3.3920 no 1_545
H21 H36B 3.5609 no 1_545
H21 H40A 3.0232 no 2_554
H21 H40C 3.5867 no 2_554
H24 O9 2.6040 no 2_565
H24 C4 3.4188 no 2_565
H24 C5 3.3107 no 2_565
H24 C41 3.4349 no 2_554
H24 H4 2.9708 no 2_565
H24 H9 3.1237 no 2_565
H24 H11 2.7691 no 3_445
H24 H37B 3.3853 no 4_454
H24 H41A 2.5489 no 2_554
H24 H42B 3.3712 no 2_554
H24 H44C 2.9478 no 2_564
H25 O21 2.6860 no 4_454
H25 C10 3.1899 no 3_445
H25 C11 3.2827 no 3_445
H25 C37 3.3882 no 4_454
H25 H4 3.4091 no 2_565
H25 H10 2.6194 no 3_445
H25 H11 2.8206 no 3_445
H25 H37B 2.6936 no 4_454
H25 H38A 3.1191 no 4_454
H27 O5 2.7287 no 4_454
H27 O15 2.8904 no 4_454
H27 C15 3.1714 no 4_454
H27 C16 3.3940 no 4_454
H27 C21 3.1317 no 4_454
H27 C31 3.4151 no 4_454
H27 H21 2.6667 no 4_454
H27 H32B 3.0174 no 4_454
H28 H14 2.8086 no 4_454
H28 H21 3.5733 no 4_454
H30A O21 3.5814 no 2_554
H30A C2 3.2197 no 1_545
H30A C6 3.4356 no 1_545
H30A C7 3.0076 no 1_545
H30A H7 3.1328 no 1_545
H30A H36A 3.2856 no 1_545
H30B O12 3.3235 no 3_545
H30B O21 2.5193 no 2_554
H30B O22 2.8774 no 2_554
H30B C7 3.5126 no 1_545
H30B C38 3.2761 no 2_554
H30B H7 3.2225 no 1_545
H30B H12 2.9582 no 3_545
H30B H38A 2.7595 no 2_554
H30B H38B 3.1103 no 2_554
H30C C6 3.1742 no 1_545
H30C C7 3.3156 no 1_545
H30C C17 3.3376 no 2_554
H30C C18 3.0917 no 2_554
H30C C19 3.5941 no 2_554
H30C H6 3.1526 no 1_545
H30C H7 3.3979 no 1_545
H30C H17 3.5114 no 2_554
H30C H18 3.1267 no 2_554
H30C H38A 3.3394 no 2_554
H30C H38B 3.4893 no 2_554
H32A C16 3.2160 no 1_565
H32A C17 3.4381 no 1_565
H32A C18 3.4320 no 1_565
H32A C19 3.1684 no 1_565
H32A C20 2.9631 no 1_565
H32A C21 2.9834 no 1_565
H32A H20 3.3738 no 1_565
H32A H21 3.3920 no 1_565
H32B O11 3.2526 no 1_565
H32B O12 2.4588 no 4_555
H32B C7 3.5663 no 2_565
H32B C19 3.1184 no 1_565
H32B C20 3.3109 no 1_565
H32B C26 2.9378 no 4_555
H32B C27 3.1887 no 4_555
H32B H6 3.1636 no 2_565
H32B H7 3.0449 no 2_565
H32B H11A 3.5474 no 1_565
H32B H12 2.8805 no 4_555
H32B H20 3.5041 no 1_565
H32B H27 3.0174 no 4_555
H32C O11 3.5481 no 1_565
H32C C6 3.3440 no 2_565
H32C C7 3.2535 no 2_565
H32C C17 3.2388 no 1_565
H32C C18 2.9031 no 1_565
H32C C19 3.0416 no 1_565
H32C C20 3.5085 no 1_565
H32C C44 3.5829 no 2_564
H32C H6 3.2231 no 2_565
H32C H7 3.0457 no 2_565
H32C H18 3.1615 no 1_565
H32C H44A 2.6176 no 2_564
H34A C2 3.2091 no 1_545
H34A C3 2.9292 no 1_545
H34A C4 3.1591 no 1_545
H34A H3 3.1477 no 1_545
H34A H4 3.4794 no 1_545
H34B C13 3.4697 no 4_454
H34B H3 3.4543 no 1_545
H34B H13 3.4526 no 4_454
H34B H42C 3.3259 no 2_554
H34C O1 3.5972 no 1_545
H34C O19 3.4596 no 1_545
H34C C3 3.5486 no 1_545
H34C C36 3.5264 no 1_545
H34C H3 3.3633 no 1_545
H34C H36A 3.3326 no 1_545
H34C H36C 3.1277 no 1_545
H34C H41B 2.8241 no 2_554
H34C H42C 3.2798 no 2_554
H36A O5 3.0580 no 1_565
H36A O6 3.4410 no 1_565
H36A O14 2.6069 no 1_565
H36A O17 2.8635 no 1_565
H36A C15 3.1692 no 1_565
H36A C29 3.5093 no 1_565
H36A C33 3.5762 no 1_565
H36A H30A 3.2856 no 1_565
H36A H34C 3.3326 no 1_565
H36A H40A 3.3690 no 2_564
H36A H40B 3.5436 no 2_564
H36A H41B 3.5781 no 2_564
H36B O5 3.0840 no 1_565
H36B O6 3.3486 no 1_565
H36B C15 2.8171 no 1_565
H36B C16 2.8638 no 1_565
H36B C17 3.3984 no 1_565
H36B C21 3.3522 no 1_565
H36B H21 3.5609 no 1_565
H36B H40A 3.3938 no 2_564
H36B H40B 3.5715 no 2_564
H36C O6 3.0801 no 1_565
H36C O17 2.7880 no 1_565
H36C O23 3.0879 no 2_564
H36C C15 3.1898 no 1_565
H36C C41 3.0299 no 2_564
H36C C43 3.4072 no 2_564
H36C H34C 3.1277 no 1_565
H36C H41A 3.3910 no 2_564
H36C H41B 2.2082 no 2_564
H36C H43B 2.8290 no 2_564
H37A C9 3.0019 no 2_555
H37A C10 3.3659 no 2_555
H37A C11 3.5629 no 2_555
H37A C12 3.4015 no 2_555
H37A C13 3.0482 no 2_555
H37A C14 2.8254 no 2_555
H37A H3 3.0896 no 3_546
H37A H4 3.5718 no 3_546
H37A H13 3.4836 no 2_555
H37A H14 3.1508 no 2_555
H37A H44B 3.1051 no 3_545
H37B O21 3.5096 no .
H37B C3 3.5383 no 3_546
H37B C4 3.2035 no 3_546
H37B C24 3.3458 no 4_555
H37B C25 2.9509 no 4_555
H37B H3 3.2206 no 3_546
H37B H4 2.5783 no 3_546
H37B H24 3.3853 no 4_555
H37B H25 2.6936 no 4_555
H37B H44B 3.2083 no 3_545
H37B H44C 3.4643 no 3_545
H38A O12 2.6505 no 4_555
H38A O21 3.1851 no .
H38A C20 3.5683 no .
H38A C25 2.9862 no 4_555
H38A C26 2.6651 no 4_555
H38A C27 3.3597 no 4_555
H38A C30 3.4374 no 2_555
H38A H12 2.6748 no 4_555
H38A H20 3.5520 no .
H38A H25 3.1191 no 4_555
H38A H30B 2.7595 no 2_555
H38A H30C 3.3394 no 2_555
H38B O3 3.5767 no 2_555
H38B O11 3.3814 no .
H38B O13 3.5572 no 2_555
H38B C8 3.2590 no 2_555
H38B C9 3.1663 no 2_555
H38B C10 3.0746 no 2_555
H38B C19 3.3821 no .
H38B C20 3.2903 no .
H38B C29 3.4784 no 2_555
H38B C30 3.5328 no 2_555
H38B H10 3.0415 no 2_555
H38B H20 3.1102 no .
H38B H30B 3.1103 no 2_555
H38B H30C 3.4893 no 2_555
H38C C10 3.5594 no 2_555
H38C C20 3.3895 no .
H38C C25 3.5771 no 4_555
H38C C26 3.5256 no 4_555
H38C C43 3.5456 no 3_545
H38C C44 3.5978 no 3_545
H38C H20 2.9479 no .
H38C H42B 3.5374 no 3_545
H38C H43A 2.7495 no 3_545
H38C H44B 3.1500 no 3_545
H38C H44C 3.5607 no 3_545
H39A O21 3.2797 no .
H39A H3 3.1238 no 3_546
H39A H4 2.9128 no 3_546
H39B C14 3.4607 no 2_555
H39B H3 2.9940 no 3_546
H39B H14 3.0842 no 2_555
H40A O5 2.9942 no 2_555
H40A O14 3.5147 no 2_555
H40A H21 3.0232 no 2_555
H40A H36A 3.3690 no 2_565
H40A H36B 3.3938 no 2_565
H40B O3 3.3029 no 2_565
H40B O20 3.1071 no 2_565
H40B O21 3.1723 no .
H40B H36A 3.5436 no 2_565
H40B H36B 3.5715 no 2_565
H40C H21 3.5867 no 2_555
H40C H42C 3.3057 no 4_555
H41A O6 3.4362 no 2_555
H41A O7 2.6832 no 2_555
H41A O9 2.8494 no 1_546
H41A O17 3.1678 no 2_555
H41A C22 3.3448 no 2_555
H41A C23 3.5195 no 2_555
H41A C24 3.0864 no 2_555
H41A H9 2.8054 no 1_546
H41A H10A 3.2611 no 4_455
H41A H11 2.9189 no 4_455
H41A H24 2.5489 no 2_555
H41A H36C 3.3910 no 2_565
H41B O17 2.7714 no 2_555
H41B O19 3.4046 no 2_565
H41B C33 3.4978 no 2_555
H41B C34 3.5052 no 2_555
H41B C36 3.1662 no 2_565
H41B H34C 2.8241 no 2_555
H41B H36A 3.5781 no 2_565
H41B H36C 2.2082 no 2_565
H42A H20 3.3714 no 3_455
H42B C20 3.4603 no 3_455
H42B C24 3.4381 no 2_555
H42B H11 2.9107 no 4_455
H42B H20 2.5492 no 3_455
H42B H24 3.3712 no 2_555
H42B H38C 3.5374 no 3_455
H42C H34B 3.3259 no 2_555
H42C H34C 3.2798 no 2_555
H42C H40C 3.3057 no 4_454
H43A H11 3.5086 no 4_455
H43A H38C 2.7495 no 3_455
H43B O8 3.3010 no 2_565
H43B O19 2.7010 no 2_565
H43B C22 3.3680 no 2_565
H43B C35 3.5100 no 2_565
H43B C36 3.5431 no 2_565
H43B H36C 2.8290 no 2_565
H44A O10 3.4470 no 4_455
H44A O16 3.0508 no 2_565
H44A C32 3.4878 no 2_565
H44A H10A 3.3200 no 4_455
H44A H17 3.5815 no 2_555
H44A H18 3.5650 no 2_555
H44A H32C 2.6176 no 2_565
H44B O10 2.9010 no 4_455
H44B C3 3.3656 no 1_556
H44B C4 3.4459 no 1_556
H44B C11 3.5069 no 4_455
H44B C12 3.1096 no 4_455
H44B C37 3.5032 no 3_455
H44B H3 3.5312 no 1_556
H44B H10A 2.9568 no 4_455
H44B H37A 3.1051 no 3_455
H44B H37B 3.2083 no 3_455
H44B H38C 3.1500 no 3_455
H44C O7 2.8779 no 2_565
H44C O9 3.5563 no 1_556
H44C O16 3.3781 no 2_565
H44C C4 3.2923 no 1_556
H44C C5 3.2638 no 1_556
H44C C22 3.0182 no 2_565
H44C C23 3.1746 no 2_565
H44C C24 3.1537 no 2_565
H44C H4 3.4630 no 1_556
H44C H24 2.9478 no 2_565
H44C H37B 3.4643 no 3_455
H44C H38C 3.5607 no 3_455

loop_
_geom_hbond_atom_site_label_D
_geom_hbond_atom_site_label_H
_geom_hbond_atom_site_label_A
_geom_hbond_site_symmetry_A
_geom_hbond_distance_DA
_geom_hbond_distance_DH
_geom_hbond_distance_HA
_geom_hbond_angle_DHA
_geom_hbond_publ_flag
O9 H9 O6 2_564 2.84(2) 0.840 2.022 165.4 no
O10 H10A O9 4_565 3.02(2) 0.840 2.348 137.8 no
O10 H10A O23 4_554 3.03(4) 0.840 2.408 131.3 no
O11 H11A O2 2_555 2.89(2) 0.840 2.057 170.2 no
O12 H12 O21 4_454 2.73(3) 0.840 1.915 164.2 no
